data_7243643
loop_
_publ_author_name
'Luo, Xiai'
'Zhao, Yu'
'Tao, Susu'
'Yang, Zhong-Tao'
'Luo, Hui'
'Yang, Weiguang'

_publ_section_title
;
 A simple and efficient copper-catalyzed three-component reaction to
 synthesize (Z)-1,2-dihydro-2-iminoquinolines
;
_journal_issue 50
_journal_name_full 'RSC Advances'
_journal_page_first 31152
_journal_page_last 31158
_journal_paper_doi 10.1039/D1RA06330H
_journal_volume 11
_journal_year 2021
_chemical_formula_moiety 'C20 H22 N2 O4 S'
_chemical_formula_sum 'C20 H23 N2 O4 S'
_chemical_formula_weight 387.46
_space_group_crystal_system monoclinic
_space_group_IT_number 15
_space_group_name_Hall '-C 2yc'
_space_group_name_H-M_alt 'C 1 2/c 1'
_atom_sites_solution_hydrogens geom
_audit_creation_date 2021-05-24
_audit_creation_method
;
Olex2 1.3
(compiled 2020.11.12 svn.r5f609507 for OlexSys, GUI svn.r6272)
;
_audit_update_record
;
2021-06-25 deposited with the CCDC.	2021-09-29 downloaded from the CCDC.
;
_cell_angle_alpha 90
_cell_angle_beta 111.766(6)
_cell_angle_gamma 90
_cell_formula_units_Z 8
_cell_length_a 33.074(19)
_cell_length_b 7.648(4)
_cell_length_c 16.250(9)
_cell_measurement_reflns_used 9903
_cell_measurement_temperature 296.15
_cell_measurement_theta_max 27.640
_cell_measurement_theta_min 2.490
_cell_volume 3817(4)
_computing_cell_refinement 'SAINT V8.38A (Bruker, 2018)'
_computing_data_reduction 'SAINT V8.38A (Bruker, 2018)'
_computing_molecular_graphics 'Olex2 1.3 (Dolomanov et al., 2009)'
_computing_publication_material 'Olex2 1.3 (Dolomanov et al., 2009)'
_computing_structure_refinement 'XL  (Sheldrick, 2008)'
_computing_structure_solution 'SHELXT 2014/5 (Sheldrick, 2014)'
_diffrn_ambient_temperature 296.15
_diffrn_measured_fraction_theta_full 0.988
_diffrn_measured_fraction_theta_max 0.981
_diffrn_measurement_device_type 'Bruker APEX-II CCD'
_diffrn_measurement_method '\f and \w scans'
_diffrn_radiation_type MoK\a
_diffrn_radiation_wavelength 0.71073
_diffrn_reflns_av_R_equivalents 0.0379
_diffrn_reflns_av_unetI/netI 0.0279
_diffrn_reflns_Laue_measured_fraction_full 0.988
_diffrn_reflns_Laue_measured_fraction_max 0.981
_diffrn_reflns_limit_h_max 42
_diffrn_reflns_limit_h_min -42
_diffrn_reflns_limit_k_max 9
_diffrn_reflns_limit_k_min -9
_diffrn_reflns_limit_l_max 21
_diffrn_reflns_limit_l_min -21
_diffrn_reflns_number 25482
_diffrn_reflns_point_group_measured_fraction_full 0.988
_diffrn_reflns_point_group_measured_fraction_max 0.981
_diffrn_reflns_theta_full 25.242
_diffrn_reflns_theta_max 27.722
_diffrn_reflns_theta_min 2.528
_diffrn_source_current 30.0
_diffrn_source_power 1.5
_diffrn_source_voltage 50.0
_diffrn_standards_number 0
_exptl_absorpt_coefficient_mu 0.198
_exptl_absorpt_correction_T_max 0.7455
_exptl_absorpt_correction_T_min 0.6250
_exptl_absorpt_correction_type multi-scan
_exptl_absorpt_process_details
;
SADABS-2016/2 (Bruker,2016/2) was used for absorption correction.
wR2(int) was 0.1472 before and 0.0574 after correction.
The Ratio of minimum to maximum transmission is 0.8384.
The \l/2 correction factor is Not present.
;
_exptl_crystal_colour 'clear light colourless'
_exptl_crystal_colour_lustre clear
_exptl_crystal_colour_modifier light
_exptl_crystal_colour_primary colourless
_exptl_crystal_density_diffrn 1.348
_exptl_crystal_description block
_exptl_crystal_F_000 1640
_exptl_crystal_size_max 0.18
_exptl_crystal_size_mid 0.12
_exptl_crystal_size_min 0.1
_refine_diff_density_max 0.320
_refine_diff_density_min -0.394
_refine_diff_density_rms 0.044
_refine_ls_extinction_method none
_refine_ls_goodness_of_fit_ref 1.036
_refine_ls_hydrogen_treatment constr
_refine_ls_matrix_type full
_refine_ls_number_parameters 249
_refine_ls_number_reflns 4399
_refine_ls_number_restraints 0
_refine_ls_restrained_S_all 1.036
_refine_ls_R_factor_all 0.0477
_refine_ls_R_factor_gt 0.0391
_refine_ls_shift/su_max 0.001
_refine_ls_shift/su_mean 0.000
_refine_ls_structure_factor_coef Fsqd
_refine_ls_weighting_details 'w=1/[\s^2^(Fo^2^)+(0.0582P)^2^+2.3368P] where P=(Fo^2^+2Fc^2^)/3'
_refine_ls_weighting_scheme calc
_refine_ls_wR_factor_gt 0.1047
_refine_ls_wR_factor_ref 0.1114
_reflns_Friedel_coverage 0.000
_reflns_number_gt 3708
_reflns_number_total 4399
_reflns_threshold_expression 'I > 2\s(I)'
_cod_data_source_file d1ra06330h2.cif
_cod_data_source_block mo_052302_0m_a
_cod_database_code 7243643
_shelx_shelxl_version_number 2016/6
_shelx_space_group_comment
;
The symmetry employed for this shelxl refinement is uniquely defined
by the following loop, which should always be used as a source of
symmetry information in preference to the above space-group names.
They are only intended as comments.
;
_shelx_estimated_absorpt_t_max 0.980
_shelx_estimated_absorpt_t_min 0.965
_olex2_refinement_description
;
1. Fixed Uiso
 At 1.2 times of:
  All C(H) groups
 At 1.5 times of:
  All C(H,H,H) groups, All O(H) groups
2.a Ternary CH refined with riding coordinates:
 C9(H9)
2.b Aromatic/amide H refined with riding coordinates:
 C1(H1), C2(H2A), C3(H3), C4(H4), C15(H15), C16(H16), C18(H18), C19(H19)
2.c Idealised Me refined as rotating group:
 C7(H7A,H7B,H7C), C11(H11A,H11B,H11C), C13(H13A,H13B,H13C), C20(H20A,H20B,H20C)
2.d Idealised tetrahedral OH refined as rotating group:
 O2(H2)
;
_olex2_submission_special_instructions 'No special instructions were received'

loop_
_space_group_symop_operation_xyz
'x, y, z'
'-x, y, -z+1/2'
'x+1/2, y+1/2, z'
'-x+1/2, y+1/2, -z+1/2'
'-x, -y, -z'
'x, -y, z-1/2'
'-x+1/2, -y+1/2, -z'
'x+1/2, -y+1/2, z-1/2'

loop_
_atom_site_label
_atom_site_type_symbol
_atom_site_fract_x
_atom_site_fract_y
_atom_site_fract_z
_atom_site_U_iso_or_equiv
_atom_site_adp_type
_atom_site_occupancy
_atom_site_site_symmetry_order
_atom_site_calc_flag
_atom_site_refinement_flags_posn
_atom_site_refinement_flags_adp
_atom_site_refinement_flags_occupancy
_atom_site_disorder_assembly
_atom_site_disorder_group
S1 S 0.39303(2) 0.74950(4) 0.50644(2) 0.03182(11) Uani 1 1 d . . . . .
O1 O 0.32788(4) 0.81913(16) 0.68183(8) 0.0506(3) Uani 1 1 d . . . . .
O2 O 0.38079(4) 0.42287(15) 0.78263(7) 0.0436(3) Uani 1 1 d . . . . .
H2 H 0.378450 0.333779 0.808586 0.065 Uiso 1 1 calc R U . . .
O3 O 0.40718(4) 0.87028(15) 0.57969(7) 0.0438(3) Uani 1 1 d . . . . .
O4 O 0.39005(4) 0.81901(15) 0.42158(7) 0.0427(3) Uani 1 1 d . . . . .
N1 N 0.34554(4) 0.66646(16) 0.48932(7) 0.0323(3) Uani 1 1 d . . . . .
N2 N 0.29420(3) 0.53167(15) 0.52867(7) 0.0308(2) Uani 1 1 d . . . . .
C1 C 0.23214(5) 0.4692(2) 0.57255(12) 0.0428(4) Uani 1 1 d . . . . .
H1 H 0.213162 0.514189 0.518982 0.051 Uiso 1 1 calc R U . . .
C2 C 0.21625(5) 0.4030(2) 0.63438(13) 0.0530(4) Uani 1 1 d . . . . .
H2A H 0.186448 0.403748 0.621994 0.064 Uiso 1 1 calc R U . . .
C3 C 0.24437(6) 0.3359(3) 0.71416(12) 0.0530(4) Uani 1 1 d . . . . .
H3 H 0.233435 0.289229 0.754533 0.064 Uiso 1 1 calc R U . . .
C4 C 0.28909(5) 0.3385(2) 0.73385(10) 0.0434(4) Uani 1 1 d . . . . .
H4 H 0.307915 0.295121 0.787956 0.052 Uiso 1 1 calc R U . . .
C5 C 0.30596(4) 0.40524(18) 0.67353(9) 0.0309(3) Uani 1 1 d . . . . .
C6 C 0.27711(4) 0.46735(18) 0.59197(9) 0.0311(3) Uani 1 1 d . . . . .
C7 C 0.26534(5) 0.5367(2) 0.43460(10) 0.0440(4) Uani 1 1 d . . . . .
H7A H 0.244340 0.444096 0.422593 0.066 Uiso 1 1 calc R U . . .
H7B H 0.282317 0.522138 0.398297 0.066 Uiso 1 1 calc R U . . .
H7C H 0.250536 0.647208 0.421571 0.066 Uiso 1 1 calc R U . . .
C8 C 0.33509(4) 0.59444(16) 0.55259(8) 0.0269(3) Uani 1 1 d . . . . .
C9 C 0.36493(4) 0.57625(17) 0.64916(8) 0.0267(3) Uani 1 1 d . . . . .
H9 H 0.394882 0.566841 0.651459 0.032 Uiso 1 1 calc R U . . .
C10 C 0.35453(4) 0.40763(17) 0.69081(8) 0.0298(3) Uani 1 1 d . . . . .
C11 C 0.36700(5) 0.24440(19) 0.65128(11) 0.0420(4) Uani 1 1 d . . . . .
H11A H 0.397578 0.247206 0.662253 0.063 Uiso 1 1 calc R U . . .
H11B H 0.350773 0.241499 0.588558 0.063 Uiso 1 1 calc R U . . .
H11C H 0.360461 0.141989 0.678198 0.063 Uiso 1 1 calc R U . . .
C12 C 0.36196(4) 0.74229(18) 0.70074(9) 0.0316(3) Uani 1 1 d . . . . .
C13 C 0.40295(6) 0.8032(2) 0.77326(10) 0.0470(4) Uani 1 1 d . . . . .
H13A H 0.422217 0.852953 0.747599 0.070 Uiso 1 1 calc R U . . .
H13B H 0.416938 0.705735 0.809999 0.070 Uiso 1 1 calc R U . . .
H13C H 0.395875 0.889933 0.808491 0.070 Uiso 1 1 calc R U . . .
C14 C 0.42980(4) 0.56981(19) 0.53422(10) 0.0349(3) Uani 1 1 d . . . . .
C15 C 0.41713(5) 0.4107(2) 0.49104(10) 0.0433(4) Uani 1 1 d . . . . .
H15 H 0.390653 0.401073 0.443678 0.052 Uiso 1 1 calc R U . . .
C16 C 0.44421(6) 0.2659(2) 0.51890(12) 0.0480(4) Uani 1 1 d . . . . .
H16 H 0.435395 0.158838 0.490795 0.058 Uiso 1 1 calc R U . . .
C17 C 0.48442(5) 0.2793(2) 0.58850(13) 0.0501(4) Uani 1 1 d . . . . .
C18 C 0.49711(6) 0.4408(3) 0.62812(16) 0.0665(6) Uani 1 1 d . . . . .
H18 H 0.524383 0.452434 0.672932 0.080 Uiso 1 1 calc R U . . .
C19 C 0.47002(5) 0.5861(2) 0.60248(14) 0.0562(5) Uani 1 1 d . . . . .
H19 H 0.478797 0.692927 0.630804 0.067 Uiso 1 1 calc R U . . .
C20 C 0.51311(7) 0.1196(3) 0.62150(18) 0.0758(7) Uani 1 1 d . . . . .
H20A H 0.497070 0.016437 0.594804 0.114 Uiso 1 1 calc R U . . .
H20B H 0.522124 0.111862 0.684755 0.114 Uiso 1 1 calc R U . . .
H20C H 0.538296 0.129494 0.605838 0.114 Uiso 1 1 calc R U . . .

loop_
_atom_site_aniso_label
_atom_site_aniso_U_11
_atom_site_aniso_U_22
_atom_site_aniso_U_33
_atom_site_aniso_U_23
_atom_site_aniso_U_13
_atom_site_aniso_U_12
S1 0.03914(19) 0.02728(19) 0.03127(19) 0.00157(13) 0.01564(14) -0.00159(13)
O1 0.0410(6) 0.0433(7) 0.0645(8) -0.0147(6) 0.0161(5) 0.0043(5)
O2 0.0475(6) 0.0460(6) 0.0280(5) 0.0100(4) 0.0030(4) -0.0088(5)
O3 0.0550(6) 0.0354(6) 0.0421(6) -0.0072(5) 0.0194(5) -0.0076(5)
O4 0.0571(6) 0.0377(6) 0.0385(6) 0.0065(5) 0.0239(5) -0.0016(5)
N1 0.0346(6) 0.0321(6) 0.0287(6) 0.0042(5) 0.0100(4) 0.0011(5)
N2 0.0303(5) 0.0299(6) 0.0274(5) 0.0017(4) 0.0051(4) -0.0014(4)
C1 0.0322(7) 0.0396(8) 0.0533(9) -0.0042(7) 0.0122(6) -0.0011(6)
C2 0.0389(8) 0.0567(11) 0.0716(12) -0.0166(9) 0.0298(8) -0.0105(7)
C3 0.0547(9) 0.0655(12) 0.0512(9) -0.0146(9) 0.0341(8) -0.0203(9)
C4 0.0500(8) 0.0490(9) 0.0347(7) -0.0052(7) 0.0198(6) -0.0128(7)
C5 0.0349(6) 0.0276(7) 0.0310(7) -0.0037(5) 0.0131(5) -0.0045(5)
C6 0.0317(6) 0.0259(6) 0.0360(7) -0.0031(5) 0.0127(5) -0.0031(5)
C7 0.0407(7) 0.0461(9) 0.0311(7) 0.0035(6) -0.0032(6) -0.0059(7)
C8 0.0301(6) 0.0219(6) 0.0270(6) 0.0004(5) 0.0087(5) 0.0034(5)
C9 0.0255(5) 0.0267(6) 0.0259(6) 0.0018(5) 0.0069(5) -0.0003(5)
C10 0.0325(6) 0.0281(7) 0.0256(6) 0.0040(5) 0.0072(5) -0.0008(5)
C11 0.0468(8) 0.0280(7) 0.0508(9) 0.0035(6) 0.0178(7) 0.0057(6)
C12 0.0356(7) 0.0283(7) 0.0297(6) -0.0005(5) 0.0107(5) -0.0040(5)
C13 0.0515(9) 0.0412(9) 0.0365(8) -0.0056(7) 0.0027(7) -0.0095(7)
C14 0.0351(7) 0.0343(7) 0.0381(7) 0.0043(6) 0.0168(6) 0.0016(5)
C15 0.0473(8) 0.0418(9) 0.0370(8) -0.0018(6) 0.0113(6) 0.0063(7)
C16 0.0554(10) 0.0392(9) 0.0523(10) -0.0006(7) 0.0232(8) 0.0085(7)
C17 0.0399(8) 0.0501(10) 0.0648(11) 0.0153(8) 0.0248(8) 0.0098(7)
C18 0.0332(8) 0.0599(12) 0.0889(15) 0.0072(11) 0.0024(9) 0.0023(8)
C19 0.0377(8) 0.0435(10) 0.0753(12) -0.0028(9) 0.0068(8) -0.0064(7)
C20 0.0588(12) 0.0641(13) 0.1030(18) 0.0247(13) 0.0283(12) 0.0244(10)

loop_
_atom_type_symbol
_atom_type_description
_atom_type_scat_dispersion_real
_atom_type_scat_dispersion_imag
_atom_type_scat_source
C C 0.0033 0.0016 'International Tables Vol C Tables 4.2.6.8 and 6.1.1.4'
H H 0.0000 0.0000 'International Tables Vol C Tables 4.2.6.8 and 6.1.1.4'
N N 0.0061 0.0033 'International Tables Vol C Tables 4.2.6.8 and 6.1.1.4'
O O 0.0106 0.0060 'International Tables Vol C Tables 4.2.6.8 and 6.1.1.4'
S S 0.1246 0.1234 'International Tables Vol C Tables 4.2.6.8 and 6.1.1.4'

loop_
_geom_angle_atom_site_label_1
_geom_angle_atom_site_label_2
_geom_angle_atom_site_label_3
_geom_angle
_geom_angle_site_symmetry_1
_geom_angle_site_symmetry_3
_geom_angle_publ_flag
O3 S1 O4 116.00(8) . . ?
O3 S1 N1 112.98(7) . . ?
O3 S1 C14 107.67(8) . . ?
O4 S1 N1 105.15(6) . . ?
O4 S1 C14 108.93(7) . . ?
N1 S1 C14 105.59(8) . . ?
C10 O2 H2 109.5 . . ?
C8 N1 S1 123.15(10) . . ?
C6 N2 C7 118.58(12) . . ?
C8 N2 C6 122.39(11) . . ?
C8 N2 C7 118.97(12) . . ?
C2 C1 H1 120.4 . . ?
C2 C1 C6 119.18(15) . . ?
C6 C1 H1 120.4 . . ?
C1 C2 H2A 119.7 . . ?
C3 C2 C1 120.60(15) . . ?
C3 C2 H2A 119.7 . . ?
C2 C3 H3 120.1 . . ?
C2 C3 C4 119.85(15) . . ?
C4 C3 H3 120.1 . . ?
C3 C4 H4 119.6 . . ?
C5 C4 C3 120.81(16) . . ?
C5 C4 H4 119.6 . . ?
C4 C5 C6 118.76(14) . . ?
C4 C5 C10 123.00(13) . . ?
C6 C5 C10 118.19(12) . . ?
C1 C6 N2 120.22(13) . . ?
C5 C6 N2 119.04(12) . . ?
C5 C6 C1 120.74(13) . . ?
N2 C7 H7A 109.5 . . ?
N2 C7 H7B 109.5 . . ?
N2 C7 H7C 109.5 . . ?
H7A C7 H7B 109.5 . . ?
H7A C7 H7C 109.5 . . ?
H7B C7 H7C 109.5 . . ?
N1 C8 N2 116.60(11) . . ?
N1 C8 C9 125.83(12) . . ?
N2 C8 C9 117.57(11) . . ?
C8 C9 H9 107.8 . . ?
C8 C9 C10 111.24(10) . . ?
C8 C9 C12 109.74(11) . . ?
C10 C9 H9 107.8 . . ?
C12 C9 H9 107.8 . . ?
C12 C9 C10 112.16(11) . . ?
O2 C10 C5 112.63(11) . . ?
O2 C10 C9 103.93(10) . . ?
O2 C10 C11 110.61(12) . . ?
C5 C10 C9 108.55(10) . . ?
C5 C10 C11 110.04(11) . . ?
C11 C10 C9 110.92(12) . . ?
C10 C11 H11A 109.5 . . ?
C10 C11 H11B 109.5 . . ?
C10 C11 H11C 109.5 . . ?
H11A C11 H11B 109.5 . . ?
H11A C11 H11C 109.5 . . ?
H11B C11 H11C 109.5 . . ?
O1 C12 C9 120.26(12) . . ?
O1 C12 C13 122.34(14) . . ?
C13 C12 C9 117.39(13) . . ?
C12 C13 H13A 109.5 . . ?
C12 C13 H13B 109.5 . . ?
C12 C13 H13C 109.5 . . ?
H13A C13 H13B 109.5 . . ?
H13A C13 H13C 109.5 . . ?
H13B C13 H13C 109.5 . . ?
C15 C14 S1 119.92(12) . . ?
C19 C14 S1 119.79(13) . . ?
C19 C14 C15 120.18(15) . . ?
C14 C15 H15 120.1 . . ?
C14 C15 C16 119.74(15) . . ?
C16 C15 H15 120.1 . . ?
C15 C16 H16 119.6 . . ?
C15 C16 C17 120.74(17) . . ?
C17 C16 H16 119.6 . . ?
C16 C17 C20 120.73(19) . . ?
C18 C17 C16 118.46(16) . . ?
C18 C17 C20 120.78(18) . . ?
C17 C18 H18 119.2 . . ?
C17 C18 C19 121.54(17) . . ?
C19 C18 H18 119.2 . . ?
C14 C19 C18 119.25(17) . . ?
C14 C19 H19 120.4 . . ?
C18 C19 H19 120.4 . . ?
C17 C20 H20A 109.5 . . ?
C17 C20 H20B 109.5 . . ?
C17 C20 H20C 109.5 . . ?
H20A C20 H20B 109.5 . . ?
H20A C20 H20C 109.5 . . ?
H20B C20 H20C 109.5 . . ?

loop_
_geom_bond_atom_site_label_1
_geom_bond_atom_site_label_2
_geom_bond_distance
_geom_bond_site_symmetry_2
_geom_bond_publ_flag
S1 O3 1.4409(12) . ?
S1 O4 1.4467(13) . ?
S1 N1 1.6198(14) . ?
S1 C14 1.7787(16) . ?
O1 C12 1.2057(19) . ?
O2 H2 0.8200 . ?
O2 C10 1.4259(17) . ?
N1 C8 1.3203(18) . ?
N2 C6 1.4319(18) . ?
N2 C7 1.4722(18) . ?
N2 C8 1.3496(18) . ?
C1 H1 0.9300 . ?
C1 C2 1.391(3) . ?
C1 C6 1.401(2) . ?
C2 H2A 0.9300 . ?
C2 C3 1.384(3) . ?
C3 H3 0.9300 . ?
C3 C4 1.393(2) . ?
C4 H4 0.9300 . ?
C4 C5 1.392(2) . ?
C5 C6 1.398(2) . ?
C5 C10 1.525(2) . ?
C7 H7A 0.9600 . ?
C7 H7B 0.9600 . ?
C7 H7C 0.9600 . ?
C8 C9 1.5189(18) . ?
C9 H9 0.9800 . ?
C9 C10 1.5530(19) . ?
C9 C12 1.545(2) . ?
C10 C11 1.529(2) . ?
C11 H11A 0.9600 . ?
C11 H11B 0.9600 . ?
C11 H11C 0.9600 . ?
C12 C13 1.503(2) . ?
C13 H13A 0.9600 . ?
C13 H13B 0.9600 . ?
C13 H13C 0.9600 . ?
C14 C15 1.390(2) . ?
C14 C19 1.386(2) . ?
C15 H15 0.9300 . ?
C15 C16 1.390(2) . ?
C16 H16 0.9300 . ?
C16 C17 1.394(3) . ?
C17 C18 1.384(3) . ?
C17 C20 1.517(3) . ?
C18 H18 0.9300 . ?
C18 C19 1.390(3) . ?
C19 H19 0.9300 . ?
C20 H20A 0.9600 . ?
C20 H20B 0.9600 . ?
C20 H20C 0.9600 . ?

loop_
_geom_torsion_atom_site_label_1
_geom_torsion_atom_site_label_2
_geom_torsion_atom_site_label_3
_geom_torsion_atom_site_label_4
_geom_torsion
_geom_torsion_site_symmetry_1
_geom_torsion_site_symmetry_2
_geom_torsion_site_symmetry_3
_geom_torsion_site_symmetry_4
_geom_torsion_publ_flag
S1 N1 C8 N2 179.55(9) . . . . ?
S1 N1 C8 C9 -0.49(19) . . . . ?
S1 C14 C15 C16 -173.59(13) . . . . ?
S1 C14 C19 C18 175.07(16) . . . . ?
O3 S1 N1 C8 -50.44(14) . . . . ?
O3 S1 C14 C15 159.20(12) . . . . ?
O3 S1 C14 C19 -17.02(15) . . . . ?
O4 S1 N1 C8 -177.90(11) . . . . ?
O4 S1 C14 C15 -74.24(14) . . . . ?
O4 S1 C14 C19 109.54(15) . . . . ?
N1 S1 C14 C15 38.25(14) . . . . ?
N1 S1 C14 C19 -137.97(14) . . . . ?
N1 C8 C9 C10 -147.57(13) . . . . ?
N1 C8 C9 C12 87.72(15) . . . . ?
N2 C8 C9 C10 32.39(16) . . . . ?
N2 C8 C9 C12 -92.32(14) . . . . ?
C1 C2 C3 C4 1.6(3) . . . . ?
C2 C1 C6 N2 178.78(14) . . . . ?
C2 C1 C6 C5 -2.1(2) . . . . ?
C2 C3 C4 C5 -1.1(3) . . . . ?
C3 C4 C5 C6 -1.0(2) . . . . ?
C3 C4 C5 C10 -178.62(15) . . . . ?
C4 C5 C6 N2 -178.29(13) . . . . ?
C4 C5 C6 C1 2.6(2) . . . . ?
C4 C5 C10 O2 -30.23(19) . . . . ?
C4 C5 C10 C9 -144.75(13) . . . . ?
C4 C5 C10 C11 93.69(17) . . . . ?
C6 N2 C8 N1 -173.21(12) . . . . ?
C6 N2 C8 C9 6.83(18) . . . . ?
C6 C1 C2 C3 0.0(3) . . . . ?
C6 C5 C10 O2 152.13(12) . . . . ?
C6 C5 C10 C9 37.61(16) . . . . ?
C6 C5 C10 C11 -83.95(16) . . . . ?
C7 N2 C6 C1 -22.7(2) . . . . ?
C7 N2 C6 C5 158.20(13) . . . . ?
C7 N2 C8 N1 3.92(19) . . . . ?
C7 N2 C8 C9 -176.04(12) . . . . ?
C8 N2 C6 C1 154.46(13) . . . . ?
C8 N2 C6 C5 -24.66(19) . . . . ?
C8 C9 C10 O2 -172.36(10) . . . . ?
C8 C9 C10 C5 -52.27(14) . . . . ?
C8 C9 C10 C11 68.75(14) . . . . ?
C8 C9 C12 O1 34.99(17) . . . . ?
C8 C9 C12 C13 -144.20(13) . . . . ?
C10 C5 C6 N2 -0.54(19) . . . . ?
C10 C5 C6 C1 -179.66(13) . . . . ?
C10 C9 C12 O1 -89.18(16) . . . . ?
C10 C9 C12 C13 91.63(15) . . . . ?
C12 C9 C10 O2 -49.03(14) . . . . ?
C12 C9 C10 C5 71.07(13) . . . . ?
C12 C9 C10 C11 -167.92(11) . . . . ?
C14 S1 N1 C8 66.98(13) . . . . ?
C14 C15 C16 C17 -1.4(3) . . . . ?
C15 C14 C19 C18 -1.1(3) . . . . ?
C15 C16 C17 C18 -1.2(3) . . . . ?
C15 C16 C17 C20 177.36(18) . . . . ?
C16 C17 C18 C19 2.7(3) . . . . ?
C17 C18 C19 C14 -1.6(3) . . . . ?
C19 C14 C15 C16 2.6(3) . . . . ?
C20 C17 C18 C19 -175.8(2) . . . . ?
